data_7702834
loop_
_publ_author_name
'Gibson, Vernon C.'
'Newton, Claire'
'Redshaw, Carl'
'Solan, Gregory A.'
'White, Andrew J. P.'
'Williams, David J.'

_publ_section_title
;
 Chromium complexes bearing pyrrolide-imine N,N-chelate ligands:
 synthesis, structures and ethylene polymerisation behaviourElectronic
 supplementary information (ESI) available: a plot of the molecular
 structure of 3a. See http://www.rsc.org/suppdata/dt/b2/b204568k/
;
_journal_issue 21
_journal_name_full 'Journal of the Chemical Society, Dalton Transactions'
_journal_page_first 4017
_journal_paper_doi 10.1039/b204568k
_journal_year 2002
_chemical_formula_sum 'C35 H45 Cr N4'
_chemical_formula_weight 573.75
_space_group_IT_number 43
_space_group_name_Hall 'F 2 -2d'
_space_group_name_H-M_alt 'F d d 2'
_symmetry_cell_setting orthorhombic
_symmetry_space_group_name_H-M 'F d d 2'
_atom_sites_solution_hydrogens geom
_atom_sites_solution_primary direct
_atom_sites_solution_secondary difmap
_audit_creation_method SHELXL
_cell_angle_alpha 90.00
_cell_angle_beta 90.00
_cell_angle_gamma 90.00
_cell_formula_units_Z 8
_cell_length_a 20.280(2)
_cell_length_b 34.103(4)
_cell_length_c 9.4200(14)
_cell_measurement_reflns_used 26
_cell_measurement_temperature 203(2)
_cell_measurement_theta_max 12.47
_cell_measurement_theta_min 4.78
_cell_volume 6515.0(14)
_computing_cell_refinement 'Siemens XSCANS'
_computing_data_collection 'Siemens XSCANS'
_computing_data_reduction 'Siemens SHELXTL'
_computing_molecular_graphics 'Siemens SHELXTL'
_computing_publication_material 'Siemens SHELXTL'
_computing_structure_refinement 'SHELXL-93 (Sheldrick, 1993)'
_computing_structure_solution 'SHELXS-86 (Sheldrick, 1990)'
_diffrn_ambient_temperature 203(2)
_diffrn_measurement_device 'Siemens P4'
_diffrn_measurement_method '\w scans'
_diffrn_radiation_monochromator graphite
_diffrn_radiation_source 'fine-focus sealed tube'
_diffrn_radiation_type MoK\a
_diffrn_radiation_wavelength 0.71073
_diffrn_reflns_av_R_equivalents 0.0000
_diffrn_reflns_av_sigmaI/netI 0.0770
_diffrn_reflns_limit_h_max 24
_diffrn_reflns_limit_h_min 0
_diffrn_reflns_limit_k_max 40
_diffrn_reflns_limit_k_min 0
_diffrn_reflns_limit_l_max 11
_diffrn_reflns_limit_l_min 0
_diffrn_reflns_number 1530
_diffrn_reflns_theta_max 25.01
_diffrn_reflns_theta_min 2.34
_diffrn_standards_decay_% 10.03
_diffrn_standards_interval_count 97
_diffrn_standards_number 3
_exptl_absorpt_coefficient_mu 0.379
_exptl_absorpt_correction_type none
_exptl_crystal_colour Green
_exptl_crystal_density_diffrn 1.170
_exptl_crystal_description blocks
_exptl_crystal_F_000 2456
_exptl_crystal_size_max 0.37
_exptl_crystal_size_mid 0.37
_exptl_crystal_size_min 0.10
_refine_diff_density_max 0.231
_refine_diff_density_min -0.274
_refine_diff_density_rms 0.055
_refine_ls_abs_structure_details 'Flack H D (1983), Acta Cryst. A39, 876-881'
_refine_ls_abs_structure_Flack 0.02(6)
_refine_ls_extinction_method none
_refine_ls_goodness_of_fit_all 1.049
_refine_ls_goodness_of_fit_obs 1.061
_refine_ls_matrix_type full
_refine_ls_number_parameters 182
_refine_ls_number_reflns 1530
_refine_ls_number_restraints 1
_refine_ls_restrained_S_all 1.048
_refine_ls_restrained_S_obs 1.061
_refine_ls_R_factor_all 0.0781
_refine_ls_R_factor_obs 0.0488
_refine_ls_shift/esd_max 0.000
_refine_ls_shift/esd_mean 0.000
_refine_ls_structure_factor_coef Fsqd
_refine_ls_weighting_details 'w=1/[\s^2^(Fo^2^)+(0.0362P)^2^+0.0000P] where P=(Fo^2^+2Fc^2^)/3'
_refine_ls_weighting_scheme calc
_refine_ls_wR_factor_all 0.1068
_refine_ls_wR_factor_obs 0.0938
_reflns_number_observed 1193
_reflns_number_total 1530
_reflns_observed_criterion >2sigma(I)
_cod_data_source_file b204568k.txt
_cod_data_source_block Compound_3a
_cod_depositor_comments
;
The following automatic conversions were performed:

data item '_symmetry_cell_setting' value 'Orthorhombic' was changed
to 'orthorhombic' in accordance with the
/home/saulius/struct/COD-crude-data/automatic-downloads/DataCite-retrospective/RSC/depositions/lib/dictionaries/cif_core.dic
dictionary named 'cif_core.dic' version 2.4.2 last updated on
2011-04-26.

data item '_refine_ls_weighting_scheme' value 'calc
w=1/[\s^2^(Fo^2^)+(0.0362P)^2^+0.0000P] where P=(Fo^2^+2Fc^2^)/3' was
changed to 'calc'. A new data item '_refine_ls_weighting_details' was
created with the value set to
'w=1/[\s^2^(Fo^2^)+(0.0362P)^2^+0.0000P] where P=(Fo^2^+2Fc^2^)/3'.

Automatic conversion script
Id: cif_fix_values 6909 2019-04-08 15:41:33Z antanas 
;
_cod_original_cell_volume 6515.1(15)
_cod_original_sg_symbol_H-M Fdd2
_cod_original_formula_sum 'C35 H45 N4 Cr'
_cod_database_code 7702834

loop_
_symmetry_equiv_pos_as_xyz
'x, y, z'
'-x, -y, z'
'x+1/4, -y+1/4, z+1/4'
'-x+1/4, y+1/4, z+1/4'
'x, y+1/2, z+1/2'
'-x, -y+1/2, z+1/2'
'x+1/4, -y+3/4, z+3/4'
'-x+1/4, y+3/4, z+3/4'
'x+1/2, y, z+1/2'
'-x+1/2, -y, z+1/2'
'x+3/4, -y+1/4, z+3/4'
'-x+3/4, y+1/4, z+3/4'
'x+1/2, y+1/2, z'
'-x+1/2, -y+1/2, z'
'x+3/4, -y+3/4, z+1/4'
'-x+3/4, y+3/4, z+1/4'

loop_
_atom_site_aniso_label
_atom_site_aniso_U_11
_atom_site_aniso_U_22
_atom_site_aniso_U_33
_atom_site_aniso_U_23
_atom_site_aniso_U_13
_atom_site_aniso_U_12
Cr 0.0248(5) 0.0287(5) 0.0386(6) 0.000 0.000 -0.0013(6)
C 0.064(6) 0.086(7) 0.041(5) 0.000 0.000 -0.011(6)
N1 0.027(2) 0.034(2) 0.054(3) 0.010(3) -0.003(3) -0.002(2)
C2 0.025(2) 0.040(3) 0.070(4) 0.014(4) -0.007(3) -0.002(2)
C3 0.026(3) 0.046(3) 0.088(5) 0.030(4) -0.003(4) 0.010(3)
C4 0.041(3) 0.032(3) 0.072(5) 0.016(3) -0.003(3) 0.007(2)
C5 0.037(3) 0.030(3) 0.046(4) 0.007(3) -0.004(3) 0.000(2)
C6 0.039(3) 0.028(2) 0.051(4) 0.004(3) -0.009(3) -0.001(2)
N7 0.023(2) 0.028(2) 0.041(3) -0.001(2) -0.003(2) -0.002(2)
C8 0.028(3) 0.029(2) 0.042(3) -0.006(2) -0.003(2) 0.001(2)
C9 0.035(3) 0.036(3) 0.053(4) 0.006(3) -0.001(3) 0.002(2)
C10 0.030(3) 0.047(3) 0.068(5) -0.003(3) 0.002(3) -0.005(2)
C11 0.031(3) 0.060(4) 0.071(5) -0.007(4) -0.017(3) 0.001(3)
C12 0.036(3) 0.051(3) 0.050(3) 0.002(4) -0.011(3) 0.004(2)
C13 0.036(3) 0.031(3) 0.046(4) -0.004(2) -0.006(2) 0.002(2)
C14 0.033(3) 0.078(5) 0.065(5) 0.029(4) 0.005(3) 0.002(3)
C15 0.092(7) 0.085(6) 0.149(11) 0.077(7) -0.001(7) -0.005(6)
C16 0.072(6) 0.179(12) 0.052(6) 0.000(7) -0.004(5) 0.008(7)
C17 0.042(3) 0.044(3) 0.042(3) 0.010(3) -0.008(3) -0.002(3)
C18 0.072(5) 0.071(5) 0.049(4) 0.008(4) 0.006(4) 0.003(4)
C19 0.068(5) 0.073(5) 0.082(6) 0.035(5) -0.005(5) 0.000(4)

loop_
_atom_site_label
_atom_site_type_symbol
_atom_site_fract_x
_atom_site_fract_y
_atom_site_fract_z
_atom_site_U_iso_or_equiv
_atom_site_thermal_displace_type
_atom_site_occupancy
_atom_site_calc_flag
_atom_site_refinement_flags
Cr Cr 0.0000 0.0000 0.41105(12) 0.0307(3) Uani 1 d S
C C 0.0000 0.0000 0.1948(10) 0.064(3) Uani 1 d S
H0A H 0.0085 -0.0263 0.1605(10) 0.096 Uiso 0.50 d PR
H0B H 0.0341 0.0176 0.1605(10) 0.096 Uiso 0.50 d PR
H0C H -0.0426 0.0088 0.1605(10) 0.096 Uiso 0.50 d PR
N1 N -0.0735(2) 0.04011(13) 0.4238(7) 0.0383(12) Uani 1 d .
C2 C -0.1396(3) 0.0439(2) 0.4124(9) 0.0450(14) Uani 1 d .
H2A H -0.1690(3) 0.0229(2) 0.4009(9) 0.054 Uiso 1 calc R
C3 C -0.1582(3) 0.0829(2) 0.4198(11) 0.053(2) Uani 1 d .
H3A H -0.2014(3) 0.0927(2) 0.4142(11) 0.064 Uiso 1 calc R
C4 C -0.1008(3) 0.1050(2) 0.4372(8) 0.048(2) Uani 1 d .
H4A H -0.0975(3) 0.1324(2) 0.4467(8) 0.058 Uiso 1 calc R
C5 C -0.0491(3) 0.0778(2) 0.4376(8) 0.0377(13) Uani 1 d .
C6 C 0.0195(3) 0.0816(2) 0.4563(7) 0.0392(14) Uani 1 d .
H6A H 0.0388(3) 0.1063(2) 0.4722(7) 0.047 Uiso 1 calc R
N7 N 0.0560(2) 0.04964(13) 0.4507(5) 0.0308(11) Uani 1 d .
C8 C 0.1244(3) 0.0524(2) 0.4904(7) 0.0329(12) Uani 1 d .
C9 C 0.1702(3) 0.0692(2) 0.3983(8) 0.0414(15) Uani 1 d .
C10 C 0.2356(3) 0.0707(2) 0.4438(8) 0.049(2) Uani 1 d .
H10A H 0.2673(3) 0.0824(2) 0.3846(8) 0.058 Uiso 1 calc R
C11 C 0.2553(3) 0.0555(2) 0.5724(8) 0.054(2) Uani 1 d .
H11A H 0.2998(3) 0.0566(2) 0.5996(8) 0.065 Uiso 1 calc R
C12 C 0.2090(3) 0.0388(2) 0.6613(9) 0.0456(13) Uani 1 d .
H12A H 0.2222(3) 0.0289(2) 0.7499(9) 0.055 Uiso 1 calc R
C13 C 0.1430(3) 0.0363(2) 0.6213(6) 0.0376(14) Uani 1 d .
C14 C 0.1523(3) 0.0852(2) 0.2522(9) 0.059(2) Uani 1 d .
H14A H 0.1043(3) 0.0816(2) 0.2380(9) 0.070 Uiso 1 calc R
C15 C 0.1677(5) 0.1294(3) 0.2440(15) 0.109(4) Uani 1 d .
H15A H 0.1441(5) 0.1431(3) 0.3185(15) 0.163 Uiso 1 calc R
H15B H 0.1540(5) 0.1395(3) 0.1523(15) 0.163 Uiso 1 calc R
H15C H 0.2147(5) 0.1335(3) 0.2559(15) 0.163 Uiso 1 calc R
C16 C 0.1883(5) 0.0625(4) 0.1373(10) 0.101(4) Uani 1 d .
H16A H 0.1764(5) 0.0730(4) 0.0450(10) 0.152 Uiso 1 calc R
H16B H 0.1760(5) 0.0351(4) 0.1421(10) 0.152 Uiso 1 calc R
H16C H 0.2355(5) 0.0651(4) 0.1512(10) 0.152 Uiso 1 calc R
C17 C 0.0920(3) 0.0192(2) 0.7222(7) 0.0427(14) Uani 1 d .
H17A H 0.0554(3) 0.0088(2) 0.6637(7) 0.051 Uiso 1 calc R
C18 C 0.0635(4) 0.0516(2) 0.8168(9) 0.064(2) Uani 1 d .
H18A H 0.0468(4) 0.0727(2) 0.7577(9) 0.096 Uiso 1 calc R
H18B H 0.0977(4) 0.0616(2) 0.8788(9) 0.096 Uiso 1 calc R
H18C H 0.0278(4) 0.0410(2) 0.8736(9) 0.096 Uiso 1 calc R
C19 C 0.1186(4) -0.0144(2) 0.8099(11) 0.074(2) Uani 1 d .
H19A H 0.0841(4) -0.0241(2) 0.8721(11) 0.111 Uiso 1 calc R
H19B H 0.1555(4) -0.0053(2) 0.8665(11) 0.111 Uiso 1 calc R
H19C H 0.1331(4) -0.0353(2) 0.7475(11) 0.111 Uiso 1 calc R

loop_
_atom_type_symbol
_atom_type_description
_atom_type_scat_dispersion_real
_atom_type_scat_dispersion_imag
_atom_type_scat_source
C C 0.0033 0.0016 'International Tables Vol C Tables 4.2.6.8 and 6.1.1.4'
H H 0.0000 0.0000 'International Tables Vol C Tables 4.2.6.8 and 6.1.1.4'
N N 0.0061 0.0033 'International Tables Vol C Tables 4.2.6.8 and 6.1.1.4'
Cr Cr 0.3209 0.6236 'International Tables Vol C Tables 4.2.6.8 and 6.1.1.4'

loop_
_geom_angle_atom_site_label_1
_geom_angle_atom_site_label_2
_geom_angle_atom_site_label_3
_geom_angle
_geom_angle_site_symmetry_1
_geom_angle_site_symmetry_3
N1 Cr N1 173.2(4) 2 .
N1 Cr C 93.4(2) 2 .
N1 Cr C 93.4(2) . .
N1 Cr N7 80.9(2) 2 2
N1 Cr N7 97.9(2) . 2
C Cr N7 100.39(14) . 2
N1 Cr N7 97.9(2) 2 .
N1 Cr N7 80.9(2) . .
C Cr N7 100.39(14) . .
N7 Cr N7 159.2(3) 2 .
C2 N1 C5 105.8(5) . .
C2 N1 Cr 142.2(4) . .
C5 N1 Cr 111.7(4) . .
N1 C2 C3 111.0(5) . .
C2 C3 C4 107.2(5) . .
C3 C4 C5 105.5(5) . .
N1 C5 C4 110.4(5) . .
N1 C5 C6 116.8(5) . .
C4 C5 C6 132.7(6) . .
N7 C6 C5 118.3(5) . .
C6 N7 C8 118.5(5) . .
C6 N7 Cr 112.0(4) . .
C8 N7 Cr 128.9(4) . .
C9 C8 C13 122.0(5) . .
C9 C8 N7 120.4(6) . .
C13 C8 N7 117.5(5) . .
C8 C9 C10 117.2(6) . .
C8 C9 C14 123.4(6) . .
C10 C9 C14 119.5(6) . .
C11 C10 C9 122.2(6) . .
C10 C11 C12 119.5(6) . .
C11 C12 C13 120.9(7) . .
C12 C13 C8 118.2(6) . .
C12 C13 C17 120.5(6) . .
C8 C13 C17 121.2(5) . .
C16 C14 C9 110.4(6) . .
C16 C14 C15 111.3(8) . .
C9 C14 C15 110.3(8) . .
C19 C17 C13 113.0(6) . .
C19 C17 C18 111.3(6) . .
C13 C17 C18 110.0(5) . .

loop_
_geom_bond_atom_site_label_1
_geom_bond_atom_site_label_2
_geom_bond_distance
_geom_bond_site_symmetry_2
Cr N1 2.026(5) 2
Cr N1 2.026(5) .
Cr C 2.037(9) .
Cr N7 2.073(4) 2
Cr N7 2.073(4) .
N1 C2 1.351(7) .
N1 C5 1.382(7) .
C2 C3 1.384(9) .
C3 C4 1.396(9) .
C4 C5 1.399(8) .
C5 C6 1.410(8) .
C6 N7 1.318(7) .
N7 C8 1.440(7) .
C8 C9 1.394(9) .
C8 C13 1.401(8) .
C9 C10 1.395(8) .
C9 C14 1.523(11) .
C10 C11 1.376(11) .
C11 C12 1.382(10) .
C12 C13 1.393(8) .
C13 C17 1.521(9) .
C14 C16 1.517(13) .
C14 C15 1.544(12) .
C17 C19 1.511(9) .
C17 C18 1.534(11) .
